data_1520738
loop_
_publ_author_name
'Mary Sheeba, Mani'
'Preethi, Sankaranarayanan'
'Nijamudheen, A.'
'Muthu Tamizh, Manoharan'
'Datta, Ayan'
'Farrugia, Louis J.'
'Karvembu, Ramasamy'

_publ_section_title
;
 Half-sandwich Ru(\h6-C6H6) complexes with chiral aroylthioureas for
 enhanced asymmetric transfer hydrogenation of ketones -- experimental and
 theoretical studies
;
_journal_issue 10
_journal_name_full 'Catal. Sci. Technol.'
_journal_page_first 4790
_journal_paper_doi 10.1039/C5CY00774G
_journal_volume 5
_journal_year 2015
_chemical_absolute_configuration ad
_chemical_compound_source 'as described'
_chemical_formula_moiety 'C22 H22 Cl2 N2 O Ru S, C2 H3 N'
_chemical_formula_sum 'C24 H25 Cl2 N3 O Ru S'
_chemical_formula_weight 575.5
_chemical_name_systematic
;
 ?
;
_space_group_IT_number 19
_symmetry_cell_setting orthorhombic
_symmetry_Int_Tables_number 19
_symmetry_space_group_name_Hall 'P 2ac 2ab'
_symmetry_space_group_name_H-M 'P 21 21 21'
_atom_sites_solution_hydrogens geom
_atom_sites_solution_primary direct
_atom_sites_solution_secondary direct
_audit_conform_dict_location ftp://ftp.iucr.org/pub/cif_core.dic
_audit_conform_dict_name cif_core.dic
_audit_conform_dict_version 2.4.3
_audit_creation_date 2014-03-31T14:19:49-00:00
_audit_creation_method 'WinGX routine CIF_UPDATE'
_audit_update_record
;
2014-11-05 deposited with the CCDC.
2015-07-03 downloaded from the CCDC.
;
_cell_angle_alpha 90
_cell_angle_beta 90
_cell_angle_gamma 90
_cell_formula_units_Z 4
_cell_length_a 10.0568(7)
_cell_length_b 14.9314(11)
_cell_length_c 16.7695(12)
_cell_measurement_reflns_used 3387
_cell_measurement_temperature 100(2)
_cell_measurement_theta_max 34.97
_cell_measurement_theta_min 2
_cell_measurement_wavelength 0.71073
_cell_volume 2518.1(3)
_computing_cell_refinement 'HKL Scalepack (Otwinowski & Minor 1997)'
_computing_data_collection 'Collect (Bruker AXS BV, 1997-2004)'
_computing_data_reduction 'HKL Denzo and Scalepack (Otwinowski & Minor 1997)'
_computing_molecular_graphics 'ORTEP-3 for Windows (Farrugia, 2012)'
_computing_publication_material 'WinGX publication routines (Farrugia, 2012)'
_computing_structure_refinement 'SHELXL-2014/3 (Sheldrick, 2008)'
_computing_structure_solution 'SIR-92 (Altomare et al., 1994)'
_diffrn_ambient_temperature 100(2)
_diffrn_detector 'CCD plate'
_diffrn_detector_area_resol_mean 9
_diffrn_measured_fraction_theta_full 0.999
_diffrn_measured_fraction_theta_max 0.999
_diffrn_measurement_device '95mm CCD camera on \k-goniostat'
_diffrn_measurement_device_type KappaCCD
_diffrn_measurement_method 'CCD rotation images, thick slices'
_diffrn_orient_matrix_UB_11 -0.094787
_diffrn_orient_matrix_UB_12 0.012171
_diffrn_orient_matrix_UB_13 0.014396
_diffrn_orient_matrix_UB_21 0.029409
_diffrn_orient_matrix_UB_22 0.026619
_diffrn_orient_matrix_UB_23 0.051799
_diffrn_orient_matrix_UB_31 0.006155
_diffrn_orient_matrix_UB_32 0.060238
_diffrn_orient_matrix_UB_33 -0.025799
_diffrn_radiation_monochromator 'horizonally mounted graphite crystal'
_diffrn_radiation_probe x-ray
_diffrn_radiation_type MoK\a
_diffrn_radiation_wavelength 0.71073
_diffrn_reflns_av_R_equivalents 0.059
_diffrn_reflns_laue_measured_fraction_full 0.999
_diffrn_reflns_laue_measured_fraction_max 0.999
_diffrn_reflns_limit_h_max 15
_diffrn_reflns_limit_h_min -15
_diffrn_reflns_limit_k_max 22
_diffrn_reflns_limit_k_min -22
_diffrn_reflns_limit_l_max 25
_diffrn_reflns_limit_l_min -25
_diffrn_reflns_number 65424
_diffrn_reflns_point_group_measured_fraction_full 1
_diffrn_reflns_point_group_measured_fraction_max 1
_diffrn_reflns_reduction_process
;
        Scaled and merged with Sortav
        R.H. Blessing, (1987) Cryst. Rev. 1, 3-58
        R.H. Blessing, (1989) J. Appl. Cryst. 22, 396-397
;
_diffrn_reflns_theta_full 25.242
_diffrn_reflns_theta_max 32.975
_diffrn_reflns_theta_min 2.361
_diffrn_source 'Enraf Nonius FR590'
_exptl_absorpt_coefficient_mu 0.939
_exptl_absorpt_correction_T_max 0.746
_exptl_absorpt_correction_T_min 0.241
_exptl_absorpt_correction_type multi-scan
_exptl_crystal_colour orange
_exptl_crystal_density_diffrn 1.518
_exptl_crystal_density_method 'not measured'
_exptl_crystal_description 'irregular prism'
_exptl_crystal_F_000 1168
_exptl_crystal_size_max 0.5
_exptl_crystal_size_mid 0.5
_exptl_crystal_size_min 0.4
_refine_diff_density_max 1.21
_refine_diff_density_min -2.042
_refine_diff_density_rms 0.134
_refine_ls_abs_structure_details
;
 Flack x determined using 3701 quotients [(I+)-(I-)]/[(I+)+(I-)]
 (Parsons, Flack and Wagner, Acta Cryst. B69 (2013) 249-259).
;
_refine_ls_abs_structure_Flack 0.092(11)
_refine_ls_extinction_method none
_refine_ls_goodness_of_fit_ref 1.065
_refine_ls_hydrogen_treatment constr
_refine_ls_matrix_type full
_refine_ls_number_constraints 0
_refine_ls_number_parameters 330
_refine_ls_number_reflns 9486
_refine_ls_number_restraints 6
_refine_ls_restrained_S_all 1.065
_refine_ls_R_factor_all 0.0543
_refine_ls_R_factor_gt 0.0498
_refine_ls_shift/su_max 0
_refine_ls_shift/su_mean 0
_refine_ls_structure_factor_coef Fsqd
_refine_ls_weighting_details 'w=1/[\s^2^(Fo^2^)+(0.0390P)^2^+7.5944P] where P=(Fo^2^+2Fc^2^)/3'
_refine_ls_weighting_scheme calc
_refine_ls_wR_factor_gt 0.1258
_refine_ls_wR_factor_ref 0.1284
_reflns_number_gt 8816
_reflns_number_total 9486
_reflns_threshold_expression 'I > 2\s(I)'
_cod_data_source_file c5cy00774g2.cif
_cod_data_source_block comp_2
_cod_depositor_comments 'Adding full bibliography for 1520736--1520740.cif.'
_cod_database_code 1520738
_audit_block_doi 10.5517/cc13npxc
_shelx_estimated_absorpt_t_min 0.651
_shelx_estimated_absorpt_t_max 0.705

loop_
_symmetry_equiv_pos_as_xyz
'x, y, z'
'-x+1/2, -y, z+1/2'
'x+1/2, -y+1/2, -z'
'-x, y+1/2, -z+1/2'

loop_
_atom_site_label
_atom_site_type_symbol
_atom_site_fract_x
_atom_site_fract_y
_atom_site_fract_z
_atom_site_U_iso_or_equiv
_atom_site_adp_type
_atom_site_occupancy
_atom_site_calc_flag
_atom_site_disorder_assembly
_atom_site_disorder_group
Ru1 Ru 0.43204(4) -0.17079(2) -0.04139(2) 0.02140(9) Uani 1 d . .
Cl1 Cl 0.59876(14) -0.06319(8) 0.00248(8) 0.0281(3) Uani 1 d . .
Cl2 Cl 0.42705(18) -0.22645(7) 0.09505(7) 0.0296(2) Uani 1 d . .
S1 S 0.25826(18) -0.06226(11) -0.01624(9) 0.0341(3) Uani 1 d . .
O1 O 0.3150(6) 0.0854(4) 0.2188(3) 0.0544(16) Uani 1 d . .
N1 N 0.1639(5) 0.0424(4) 0.0974(3) 0.0317(10) Uani 1 d . .
H1 H 0.1721 0.0675 0.1446 0.038 Uiso 1 calc . .
N2 N 0.3670(5) -0.0187(3) 0.1244(3) 0.0260(9) Uani 1 d . .
H2 H 0.4268 -0.0586 0.1103 0.031 Uiso 1 calc . .
C1 C 0.2615(6) -0.0089(3) 0.0741(3) 0.0258(10) Uani 1 d . .
C2 C 0.3915(6) 0.0267(4) 0.1951(3) 0.0296(11) Uani 1 d . .
C4 C 0.0410(5) 0.0628(4) 0.0526(3) 0.0284(10) Uani 1 d . .
H4 H 0.028 0.0148 0.0117 0.034 Uiso 1 calc A 1
C6 C -0.0757(8) 0.0590(4) 0.1107(4) 0.0403(13) Uani 1 d . .
H6A H -0.0731 0.0024 0.1402 0.06 Uiso 1 calc . .
H6B H -0.1594 0.0631 0.081 0.06 Uiso 1 calc . .
H6C H -0.0695 0.1091 0.1483 0.06 Uiso 1 calc . .
C10 C 0.4176(14) -0.1585(4) -0.1701(4) 0.061(3) Uani 1 d . .
H10 H 0.4042 -0.1074 -0.2029 0.073 Uiso 1 calc . .
C11 C 0.3070(9) -0.2066(6) -0.1413(5) 0.056(2) Uani 1 d . .
H11 H 0.2197 -0.1868 -0.1539 0.067 Uiso 1 calc . .
C12 C 0.3239(12) -0.2813(6) -0.0955(5) 0.064(3) Uani 1 d . .
H12 H 0.2498 -0.3145 -0.0765 0.076 Uiso 1 calc . .
C13 C 0.4588(14) -0.3084(4) -0.0769(4) 0.070(4) Uani 1 d . .
H13 H 0.4742 -0.3597 -0.0446 0.084 Uiso 1 calc . .
C14 C 0.5651(10) -0.2598(8) -0.1060(6) 0.074(4) Uani 1 d . .
H14 H 0.6535 -0.2783 -0.0948 0.089 Uiso 1 calc . .
C15 C 0.5427(11) -0.1843(7) -0.1515(5) 0.066(3) Uani 1 d . .
H15 H 0.616 -0.15 -0.17 0.079 Uiso 1 calc . .
C111 C 0.5152(6) 0.0045(4) 0.2398(3) 0.0264(10) Uani 1 d . .
C112 C 0.5979(6) -0.0677(4) 0.2210(3) 0.0302(11) Uani 1 d . .
H112 H 0.5764 -0.1065 0.1779 0.036 Uiso 1 calc . .
C113 C 0.7110(7) -0.0821(4) 0.2656(4) 0.0356(13) Uani 1 d . .
H113 H 0.7679 -0.1306 0.2525 0.043 Uiso 1 calc . .
C114 C 0.7434(7) -0.0270(4) 0.3295(4) 0.0326(12) Uani 1 d . .
H114 H 0.8219 -0.0376 0.3595 0.039 Uiso 1 calc . .
C115 C 0.6593(7) 0.0443(4) 0.3492(4) 0.0326(12) Uani 1 d . .
H115 H 0.6793 0.0817 0.3934 0.039 Uiso 1 calc . .
C116 C 0.5474(7) 0.0601(4) 0.3040(4) 0.0330(12) Uani 1 d . .
H116 H 0.4915 0.1094 0.3167 0.04 Uiso 1 calc . .
C12A C 0.0527(7) 0.1520(3) 0.0094(4) 0.0324(12) Uani 0.5 d B 1
C12B C -0.0303(15) 0.1749(9) -0.0474(9) 0.037(2) Uani 0.5 d B 1
H12B H -0.0978 0.1342 -0.0633 0.044 Uiso 0.5 calc B 1
C12C C -0.0211(17) 0.2587(10) -0.0849(10) 0.040(3) Uani 0.5 d B 1
H12C H -0.0836 0.2748 -0.1249 0.048 Uiso 0.5 calc B 1
C12D C 0.082(3) 0.319(2) -0.0633(18) 0.034(4) Uani 0.5 d B 1
H12D H 0.0872 0.3765 -0.088 0.041 Uiso 0.5 calc B 1
C12E C 0.1718(14) 0.2951(9) -0.0073(10) 0.039(3) Uani 0.5 d B 1
H12E H 0.2415 0.3349 0.007 0.047 Uiso 0.5 calc B 1
C12F C 0.1618(13) 0.2100(8) 0.0301(9) 0.035(3) Uani 0.5 d B 1
H12F H 0.2261 0.1916 0.0682 0.042 Uiso 0.5 calc B 1
C13A C 0.0527(7) 0.1520(3) 0.0094(4) 0.0324(12) Uani 0.5 d B 2
C13B C 0.0275(15) 0.1556(9) -0.0736(9) 0.036(3) Uani 0.5 d B 2
H13B H 0.006 0.1022 -0.1017 0.043 Uiso 0.5 calc B 2
C13C C 0.0340(18) 0.2366(11) -0.1144(12) 0.048(4) Uani 0.5 d B 2
H13C H 0.0243 0.2375 -0.1708 0.058 Uiso 0.5 calc B 2
C13D C 0.054(3) 0.315(2) -0.074(2) 0.060(10) Uani 0.5 d B 2
H13D H 0.0613 0.369 -0.1032 0.073 Uiso 0.5 calc B 2
C13E C 0.064(2) 0.3159(8) 0.0095(12) 0.061(5) Uani 0.5 d B 2
H13E H 0.0728 0.3709 0.0376 0.073 Uiso 0.5 calc B 2
C13F C 0.062(2) 0.2324(8) 0.0512(10) 0.052(4) Uani 0.5 d B 2
H13F H 0.0667 0.2317 0.1077 0.063 Uiso 0.5 calc B 2
N500 N 0.4480(13) 0.0770(9) 0.7676(9) 0.0578(17) Uiso 0.531(11) d C 1
C500 C 0.3669(14) 0.1164(11) 0.7856(10) 0.0578(17) Uiso 0.531(11) d C 1
C501 C 0.2407(13) 0.1727(11) 0.8040(10) 0.0578(17) Uiso 0.531(11) d C 1
H50A H 0.1912 0.1832 0.7546 0.087 Uiso 0.531(11) calc C 1
H50B H 0.267 0.2302 0.8273 0.087 Uiso 0.531(11) calc C 1
H50C H 0.1843 0.1401 0.8418 0.087 Uiso 0.531(11) calc C 1
C601 C 0.387(2) 0.1456(12) 0.8962(8) 0.0578(17) Uiso 0.469(11) d C 2
H60A H 0.3067 0.1304 0.9265 0.087 Uiso 0.469(11) calc C 2
H60B H 0.394 0.2108 0.8913 0.087 Uiso 0.469(11) calc C 2
H60C H 0.4653 0.1223 0.9241 0.087 Uiso 0.469(11) calc C 2
C600 C 0.379(2) 0.1032(12) 0.8118(8) 0.0578(17) Uiso 0.469(11) d C 2
N600 N 0.3766(19) 0.0702(11) 0.7566(7) 0.0578(17) Uiso 0.469(11) d C 2

loop_
_atom_site_aniso_label
_atom_site_aniso_U_11
_atom_site_aniso_U_22
_atom_site_aniso_U_33
_atom_site_aniso_U_23
_atom_site_aniso_U_13
_atom_site_aniso_U_12
Ru1 0.02952(17) 0.01598(13) 0.01871(14) -0.00096(12) -0.00115(14) 0.00087(14)
Cl1 0.0364(7) 0.0214(5) 0.0264(5) -0.0034(4) 0.0053(5) -0.0053(4)
Cl2 0.0482(7) 0.0181(4) 0.0227(5) 0.0025(3) 0.0006(6) -0.0037(5)
S1 0.0407(8) 0.0344(7) 0.0273(6) -0.0105(5) -0.0084(5) 0.0137(6)
O1 0.045(3) 0.068(4) 0.050(3) -0.035(3) -0.013(2) 0.025(3)
N1 0.032(3) 0.035(2) 0.028(2) -0.0066(18) 0.0003(19) 0.006(2)
N2 0.033(2) 0.0215(18) 0.0234(19) -0.0044(15) -0.0021(17) 0.0042(16)
C1 0.033(3) 0.023(2) 0.021(2) -0.0011(17) 0.0004(19) 0.0017(18)
C2 0.033(3) 0.027(2) 0.029(2) -0.0075(19) 0.000(2) 0.001(2)
C4 0.027(3) 0.024(2) 0.034(3) 0.0007(19) -0.0024(19) 0.0017(17)
C6 0.035(3) 0.038(3) 0.048(3) 0.006(3) 0.004(3) 0.002(3)
C10 0.136(10) 0.028(3) 0.020(2) -0.001(2) -0.006(4) 0.002(4)
C11 0.046(4) 0.073(6) 0.048(4) -0.038(4) -0.018(3) 0.023(4)
C12 0.093(7) 0.057(5) 0.041(4) -0.026(4) 0.027(4) -0.039(5)
C13 0.160(12) 0.022(3) 0.028(3) -0.009(2) -0.023(5) 0.029(4)
C14 0.046(4) 0.114(8) 0.062(5) -0.065(6) -0.029(4) 0.038(6)
C15 0.081(7) 0.077(6) 0.039(4) -0.035(4) 0.027(4) -0.040(6)
C111 0.029(3) 0.025(2) 0.025(2) -0.0041(18) -0.0004(19) -0.0002(19)
C112 0.037(3) 0.028(2) 0.026(2) -0.0072(18) -0.005(2) 0.003(2)
C113 0.041(3) 0.037(3) 0.028(3) -0.010(2) -0.005(2) 0.009(3)
C114 0.036(3) 0.035(3) 0.027(2) -0.007(2) -0.005(2) 0.004(2)
C115 0.042(3) 0.026(2) 0.029(3) -0.008(2) -0.005(2) 0.000(2)
C116 0.038(3) 0.027(2) 0.034(3) -0.011(2) -0.005(2) 0.004(2)
C12A 0.042(3) 0.022(2) 0.034(2) -0.0015(18) 0.003(2) -0.001(2)
C12B 0.041(7) 0.029(5) 0.040(6) -0.005(6) -0.010(5) 0.004(5)
C12C 0.043(8) 0.032(6) 0.045(8) 0.014(6) -0.006(6) 0.003(6)
C12D 0.029(9) 0.025(7) 0.049(9) 0.000(6) -0.009(8) 0.002(6)
C12E 0.027(6) 0.034(6) 0.056(8) -0.002(6) 0.003(5) -0.004(5)
C12F 0.033(6) 0.024(4) 0.047(7) -0.003(5) 0.000(5) 0.009(4)
C13A 0.042(3) 0.022(2) 0.034(2) -0.0015(18) 0.003(2) -0.001(2)
C13B 0.038(7) 0.029(6) 0.040(7) 0.004(5) -0.007(5) -0.007(5)
C13C 0.050(10) 0.041(8) 0.053(9) 0.023(7) -0.012(7) -0.010(7)
C13D 0.057(18) 0.035(11) 0.089(18) 0.035(11) -0.032(13) -0.014(9)
C13E 0.076(12) 0.015(5) 0.093(13) 0.000(6) -0.024(11) -0.006(7)
C13F 0.081(12) 0.024(5) 0.052(8) -0.008(5) -0.018(9) -0.007(7)

loop_
_atom_type_symbol
_atom_type_description
_atom_type_scat_dispersion_real
_atom_type_scat_dispersion_imag
_atom_type_scat_source
Ru Ru -1.2594 0.8363 'International Tables Vol C Tables 4.2.6.8 and 6.1.1.4'
Cl Cl 0.1484 0.1585 'International Tables Vol C Tables 4.2.6.8 and 6.1.1.4'
S S 0.1246 0.1234 'International Tables Vol C Tables 4.2.6.8 and 6.1.1.4'
O O 0.0106 0.006 'International Tables Vol C Tables 4.2.6.8 and 6.1.1.4'
N N 0.0061 0.0033 'International Tables Vol C Tables 4.2.6.8 and 6.1.1.4'
C C 0.0033 0.0016 'International Tables Vol C Tables 4.2.6.8 and 6.1.1.4'
H H 0 0 'International Tables Vol C Tables 4.2.6.8 and 6.1.1.4'

loop_
_geom_angle_atom_site_label_1
_geom_angle_atom_site_label_2
_geom_angle_atom_site_label_3
_geom_angle
C13 Ru1 C11 67.8(3)
C13 Ru1 C15 67.2(4)
C11 Ru1 C15 67.3(4)
C13 Ru1 C10 79.3(3)
C11 Ru1 C10 38.0(4)
C15 Ru1 C10 36.3(4)
C13 Ru1 C12 39.1(5)
C11 Ru1 C12 36.7(4)
C15 Ru1 C12 80.2(3)
C10 Ru1 C12 67.4(3)
C13 Ru1 C14 37.2(5)
C11 Ru1 C14 79.7(3)
C15 Ru1 C14 37.1(4)
C10 Ru1 C14 66.2(4)
C12 Ru1 C14 68.6(4)
C13 Ru1 S1 140.9(4)
C11 Ru1 S1 83.2(2)
C15 Ru1 S1 125.6(4)
C10 Ru1 S1 93.9(3)
C12 Ru1 S1 102.7(3)
C14 Ru1 S1 160.1(3)
C13 Ru1 Cl2 86.4(2)
C11 Ru1 Cl2 129.2(3)
C15 Ru1 Cl2 141.3(4)
C10 Ru1 Cl2 164.1(2)
C12 Ru1 Cl2 97.1(3)
C14 Ru1 Cl2 105.8(3)
S1 Ru1 Cl2 92.86(6)
C13 Ru1 Cl1 128.8(4)
C11 Ru1 Cl1 142.9(3)
C15 Ru1 Cl1 88.0(2)
C10 Ru1 Cl1 106.9(3)
C12 Ru1 Cl1 166.1(3)
C14 Ru1 Cl1 97.5(3)
S1 Ru1 Cl1 90.16(5)
Cl2 Ru1 Cl1 87.45(5)
C1 S1 Ru1 116.9(2)
C1 N1 C4 126.7(5)
C1 N1 H1 116.7
C4 N1 H1 116.7
C1 N2 C2 128.0(5)
C1 N2 H2 116
C2 N2 H2 116
N1 C1 N2 117.6(5)
N1 C1 S1 121.6(5)
N2 C1 S1 120.8(4)
O1 C2 N2 120.8(6)
O1 C2 C111 121.1(5)
N2 C2 C111 118.1(5)
N1 C4 C12A 111.0(5)
N1 C4 C6 108.1(5)
C12A C4 C6 113.3(5)
N1 C4 H4 108.1
C12A C4 H4 108.1
C6 C4 H4 108.1
C4 C6 H6A 109.5
C4 C6 H6B 109.5
H6A C6 H6B 109.5
C4 C6 H6C 109.5
H6A C6 H6C 109.5
H6B C6 H6C 109.5
C15 C10 C11 120.7(7)
C15 C10 Ru1 71.6(4)
C11 C10 Ru1 70.7(4)
C15 C10 H10 119.7
C11 C10 H10 119.7
Ru1 C10 H10 130.8
C12 C11 C10 120.7(8)
C12 C11 Ru1 72.2(5)
C10 C11 Ru1 71.3(4)
C12 C11 H11 119.7
C10 C11 H11 119.7
Ru1 C11 H11 129.3
C11 C12 C13 117.8(8)
C11 C12 Ru1 71.2(5)
C13 C12 Ru1 69.8(5)
C11 C12 H12 121.1
C13 C12 H12 121.1
Ru1 C12 H12 130.3
C14 C13 C12 120.1(7)
C14 C13 Ru1 72.1(4)
C12 C13 Ru1 71.1(4)
C14 C13 H13 120
C12 C13 H13 120
Ru1 C13 H13 129.1
C15 C14 C13 119.9(9)
C15 C14 Ru1 71.1(5)
C13 C14 Ru1 70.7(5)
C15 C14 H14 120.1
C13 C14 H14 120.1
Ru1 C14 H14 130.9
C10 C15 C14 120.8(9)
C10 C15 Ru1 72.1(5)
C14 C15 Ru1 71.9(5)
C10 C15 H15 119.6
C14 C15 H15 119.6
Ru1 C15 H15 128.8
C116 C111 C112 119.6(5)
C116 C111 C2 116.7(5)
C112 C111 C2 123.7(5)
C113 C112 C111 119.2(5)
C113 C112 H112 120.4
C111 C112 H112 120.4
C112 C113 C114 121.4(6)
C112 C113 H113 119.3
C114 C113 H113 119.3
C113 C114 C115 119.3(6)
C113 C114 H114 120.3
C115 C114 H114 120.3
C116 C115 C114 119.7(5)
C116 C115 H115 120.2
C114 C115 H115 120.2
C115 C116 C111 120.8(5)
C115 C116 H116 119.6
C111 C116 H116 119.6
C12B C12A C12F 120.2(9)
C12B C12A C4 121.7(8)
C12F C12A C4 118.1(7)
C12A C12B C12C 121.1(12)
C12A C12B H12B 119.5
C12C C12B H12B 119.5
C12B C12C C12D 120.1(18)
C12B C12C H12C 119.9
C12D C12C H12C 119.9
C12E C12D C12C 119(3)
C12E C12D H12D 120.3
C12C C12D H12D 120.3
C12D C12E C12F 119.9(18)
C12D C12E H12E 120
C12F C12E H12E 120
C12E C12F C12A 119.0(11)
C12E C12F H12F 120.5
C12A C12F H12F 120.5
C13C C13B H13B 119.7
C13D C13C C13B 121(2)
C13D C13C H13C 119.7
C13B C13C H13C 119.7
C13C C13D C13E 121(3)
C13C C13D H13D 119.4
C13E C13D H13D 119.4
C13D C13E C13F 118.2(18)
C13D C13E H13E 120.9
C13F C13E H13E 120.9
C13E C13F H13F 119.8
N500 C500 C501 174.4(16)
C500 C501 H50A 109.5
C500 C501 H50B 109.5
H50A C501 H50B 109.5
C500 C501 H50C 109.5
H50A C501 H50C 109.5
H50B C501 H50C 109.5
C600 C601 H60A 109.5
C600 C601 H60B 109.5
H60A C601 H60B 109.5
C600 C601 H60C 109.5
H60A C601 H60C 109.5
H60B C601 H60C 109.5
N600 C600 C601 175.7(19)

loop_
_geom_bond_atom_site_label_1
_geom_bond_atom_site_label_2
_geom_bond_distance
Ru1 C13 2.156(6)
Ru1 C11 2.162(7)
Ru1 C15 2.165(7)
Ru1 C10 2.171(6)
Ru1 C12 2.175(8)
Ru1 C14 2.175(8)
Ru1 S1 2.4204(16)
Ru1 Cl2 2.4348(12)
Ru1 Cl1 2.4359(14)
S1 C1 1.712(5)
O1 C2 1.232(7)
N1 C1 1.305(7)
N1 C4 1.478(7)
N1 H1 0.88
N2 C1 1.362(7)
N2 C2 1.388(7)
N2 H2 0.88
C2 C111 1.489(8)
C4 C12A 1.521(7)
C4 C6 1.527(9)
C4 H4 1
C6 H6A 0.98
C6 H6B 0.98
C6 H6C 0.98
C10 C15 1.351(16)
C10 C11 1.410(15)
C10 H10 0.95
C11 C12 1.365(14)
C11 H11 0.95
C12 C13 1.450(17)
C12 H12 0.95
C13 C14 1.382(17)
C13 H13 0.95
C14 C15 1.380(16)
C14 H14 0.95
C15 H15 0.95
C111 C116 1.398(7)
C111 C112 1.398(8)
C112 C113 1.379(9)
C112 H112 0.95
C113 C114 1.389(8)
C113 H113 0.95
C114 C115 1.400(9)
C114 H114 0.95
C115 C116 1.376(9)
C115 H115 0.95
C116 H116 0.95
C12A C12B 1.311(14)
C12A C12F 1.440(15)
C12B C12C 1.403(19)
C12B H12B 0.95
C12C C12D 1.42(3)
C12C H12C 0.95
C12D C12E 1.35(3)
C12D H12D 0.95
C12E C12F 1.421(18)
C12E H12E 0.95
C12F H12F 0.95
C13B C13C 1.392(19)
C13B H13B 0.95
C13C C13D 1.36(4)
C13C H13C 0.95
C13D C13E 1.41(4)
C13D H13D 0.95
C13E C13F 1.431(19)
C13E H13E 0.95
C13F H13F 0.95
N500 C500 1.0503(13)
C500 C501 1.5528(13)
C501 H50A 0.98
C501 H50B 0.98
C501 H50C 0.98
C601 C600 1.5525(13)
C601 H60A 0.98
C601 H60B 0.98
C601 H60C 0.98
C600 N600 1.0498(12)

loop_
_geom_torsion_atom_site_label_1
_geom_torsion_atom_site_label_2
_geom_torsion_atom_site_label_3
_geom_torsion_atom_site_label_4
_geom_torsion
C4 N1 C1 N2 179.6(5)
C4 N1 C1 S1 -0.3(9)
C2 N2 C1 N1 -7.3(9)
C2 N2 C1 S1 172.6(5)
Ru1 S1 C1 N1 -171.5(4)
Ru1 S1 C1 N2 8.5(5)
C1 N2 C2 O1 -1.8(10)
C1 N2 C2 C111 -179.6(5)
C1 N1 C4 C12A -97.7(7)
C1 N1 C4 C6 137.5(6)
C15 C10 C11 C12 -1.4(10)
Ru1 C10 C11 C12 -54.8(6)
C15 C10 C11 Ru1 53.4(6)
C10 C11 C12 C13 0.8(10)
Ru1 C11 C12 C13 -53.6(6)
C10 C11 C12 Ru1 54.4(6)
C11 C12 C13 C14 -0.8(10)
Ru1 C12 C13 C14 -55.1(6)
C11 C12 C13 Ru1 54.3(6)
C12 C13 C14 C15 1.4(10)
Ru1 C13 C14 C15 -53.3(6)
C12 C13 C14 Ru1 54.6(6)
C11 C10 C15 C14 2.0(10)
Ru1 C10 C15 C14 55.0(6)
C11 C10 C15 Ru1 -52.9(6)
C13 C14 C15 C10 -2.0(10)
Ru1 C14 C15 C10 -55.1(6)
C13 C14 C15 Ru1 53.1(6)
O1 C2 C111 C116 -7.2(9)
N2 C2 C111 C116 170.7(6)
O1 C2 C111 C112 172.6(7)
N2 C2 C111 C112 -9.6(9)
C116 C111 C112 C113 -0.9(9)
C2 C111 C112 C113 179.4(6)
C111 C112 C113 C114 0.9(10)
C112 C113 C114 C115 0.3(11)
C113 C114 C115 C116 -1.4(10)
C114 C115 C116 C111 1.4(10)
C112 C111 C116 C115 -0.3(10)
C2 C111 C116 C115 179.5(6)
N1 C4 C12A C12B 164.9(10)
C6 C4 C12A C12B -73.4(11)
N1 C4 C12A C12F -12.5(9)
C6 C4 C12A C12F 109.3(8)
C12F C12A C12B C12C -5(2)
C4 C12A C12B C12C 177.9(12)
C12A C12B C12C C12D 2(3)
C12B C12C C12D C12E 1(3)
C12C C12D C12E C12F -1(3)
C12D C12E C12F C12A -2(2)
C12B C12A C12F C12E 4.9(17)
C4 C12A C12F C12E -177.6(10)
C13B C13C C13D C13E -2(4)
C13C C13D C13E C13F 4(5)
